data_2010934
loop_
_publ_author_name
'Nieger, Martin'
'Haase, Wilm-Christian'
'D\"otz, Karl Heinz'

_publ_section_title
;
 An N-unprotected Fischer pyrrolidinylidene complex
;
_journal_issue 5
_journal_name_full 'Acta Crystallographica Section C'
_journal_page_first e174
_journal_page_last e175
_journal_paper_doi 10.1107/S0108270100004479
_journal_volume 56
_journal_year 2000
_chemical_formula_iupac '[Cr (C4 H7 N) (C O)5]'
_chemical_formula_sum 'C9 H7 Cr N O5'
_chemical_formula_weight 261.16
_chemical_name_systematic
;
2-Azacyclopentylidene(pentacarbonyl)chromium(0)
;
_space_group_IT_number 19
_symmetry_cell_setting orthorhombic
_symmetry_space_group_name_Hall 'P 2ac 2ab'
_symmetry_space_group_name_H-M 'P 21 21 21'
_audit_creation_method SHELXL-97
_cell_angle_alpha 90.00
_cell_angle_beta 90.00
_cell_angle_gamma 90.00
_cell_formula_units_Z 4
_cell_length_a 6.7152(3)
_cell_length_b 10.1507(5)
_cell_length_c 15.5447(9)
_cell_measurement_reflns_used 14785
_cell_measurement_temperature 123(2)
_cell_measurement_theta_max 27.3
_cell_measurement_theta_min 3.3
_cell_volume 1059.59(9)
_computing_cell_refinement 'DENZO-SMN (Otwinowski & Minor, 1997)'
_computing_data_collection 'COLLECT (Nonius, 1998)'
_computing_data_reduction 'DENZO-SMN (Otwinowski & Minor, 1997)'
_computing_molecular_graphics 'SHELXTL-Plus (Sheldrick, 1991)'
_computing_publication_material SHELXL97
_computing_structure_refinement 'SHELXL97 (Sheldrick, 1997)'
_computing_structure_solution 'SHELXS97 (Sheldrick, 1990)'
_diffrn_ambient_temperature 123(2)
_diffrn_measurement_device_type 'Nonius KappaCCD'
_diffrn_measurement_method 'rotation in \f and \w, 2\%'
_diffrn_radiation_monochromator graphite
_diffrn_radiation_source 'fine-focus sealed tube'
_diffrn_radiation_type MoK\a
_diffrn_radiation_wavelength .71073
_diffrn_reflns_av_R_equivalents .035
_diffrn_reflns_av_sigmaI/netI .0352
_diffrn_reflns_limit_h_max 8
_diffrn_reflns_limit_h_min -8
_diffrn_reflns_limit_k_max 13
_diffrn_reflns_limit_k_min -13
_diffrn_reflns_limit_l_max 20
_diffrn_reflns_limit_l_min -20
_diffrn_reflns_number 14711
_diffrn_reflns_theta_max 28.28
_diffrn_reflns_theta_min 3.30
_exptl_absorpt_coefficient_mu 1.083
_exptl_absorpt_correction_type none
_exptl_crystal_colour yellow
_exptl_crystal_density_diffrn 1.637
_exptl_crystal_density_meas ?
_exptl_crystal_density_method 'not measured'
_exptl_crystal_description plates
_exptl_crystal_F_000 528
_exptl_crystal_size_max .40
_exptl_crystal_size_mid .10
_exptl_crystal_size_min .05
_refine_diff_density_max .25
_refine_diff_density_min -.22
_refine_ls_abs_structure_details 'Flack (1983); 1097 Friedel pairs'
_refine_ls_abs_structure_Flack -.015(17)
_refine_ls_extinction_method none
_refine_ls_goodness_of_fit_ref 1.017
_refine_ls_hydrogen_treatment mixed
_refine_ls_matrix_type full
_refine_ls_number_parameters 148
_refine_ls_number_reflns 2630
_refine_ls_number_restraints 1
_refine_ls_restrained_S_all 1.017
_refine_ls_R_factor_all .029
_refine_ls_R_factor_gt .024
_refine_ls_shift/su_max .001
_refine_ls_shift/su_mean .000
_refine_ls_structure_factor_coef Fsqd
_refine_ls_weighting_details 'calc w = 1/[\s^2^(Fo^2^)+(0.0307P)^2^] where P = (Fo^2^+2Fc^2^)/3'
_refine_ls_weighting_scheme calc
_refine_ls_wR_factor_ref .057
_reflns_number_gt 2402
_reflns_number_total 2630
_reflns_threshold_expression I>2\s(I)
_cod_data_source_file qa0221.cif
_cod_data_source_block III
_cod_depositor_comments
;
The following automatic conversions were performed:

'_exptl_crystal_density_meas' value 'none' was changed to '?' - the
value is perceived as not measured.

Automatic conversion script
Id: cif_fix_values 3008 2015-01-20 13:52:24Z robertas 
;
_cod_database_code 2010934
_cod_database_fobs_code 2010934

loop_
_symmetry_equiv_pos_as_xyz
'x, y, z'
'-x+1/2, -y, z+1/2'
'-x, y+1/2, -z+1/2'
'x+1/2, -y+1/2, -z'

loop_
_atom_site_label
_atom_site_fract_x
_atom_site_fract_y
_atom_site_fract_z
_atom_site_U_iso_or_equiv
_atom_site_adp_type
_atom_site_calc_flag
_atom_site_refinement_flags
_atom_site_occupancy
_atom_site_disorder_assembly
_atom_site_disorder_group
_atom_site_type_symbol
Cr1 .32622(4) .31481(3) .307789(17) .01860(8) Uani d . 1 . . Cr
C1A .2411(3) .19876(18) .22144(11) .0241(4) Uani d . 1 . . C
O1A .1875(2) .12955(14) .16777(8) .0330(3) Uani d . 1 . . O
C1B .2120(3) .45717(19) .24477(11) .0238(4) Uani d . 1 . . C
O1B .14254(19) .54057(14) .20615(8) .0342(3) Uani d . 1 . . O
C1C .4376(3) .17510(19) .37240(11) .0231(4) Uani d . 1 . . C
O1C .5022(2) .08924(14) .41127(9) .0336(3) Uani d . 1 . . O
C1D .5750(3) .34191(18) .25094(11) .0235(4) Uani d . 1 . . C
O1D .7233(2) .35719(14) .21661(9) .0346(3) Uani d . 1 . . O
C1E .0839(3) .29405(17) .36800(11) .0214(4) Uani d . 1 . . C
O1E -.06250(19) .28133(13) .40525(9) .0278(3) Uani d . 1 . . O
N1 .5664(2) .44329(16) .45095(10) .0258(3) Uani d D 1 . . N
H1 .652(3) .3807(17) .4462(13) .031 Uiso d D 1 . . H
C1 .4092(3) .44857(17) .40267(11) .0193(3) Uani d . 1 . . C
C2 .2968(3) .56986(18) .43046(13) .0293(4) Uani d . 1 . . C
H2A .1692 .5447 .4578 .035 Uiso calc R 1 . . H
H2B .2677 .6264 .3801 .035 Uiso calc R 1 . . H
C3 .4276(3) .6433(2) .49435(15) .0434(6) Uani d . 1 . . C
H3A .3514 .6664 .5467 .052 Uiso calc R 1 . . H
H3B .4809 .7251 .4685 .052 Uiso calc R 1 . . H
C4 .5952(3) .54790(19) .51559(12) .0270(4) Uani d . 1 . . C
H4A .7272 .5904 .5092 .032 Uiso calc R 1 . . H
H4B .5820 .5129 .5748 .032 Uiso calc R 1 . . H

loop_
_atom_site_aniso_label
_atom_site_aniso_U_11
_atom_site_aniso_U_22
_atom_site_aniso_U_33
_atom_site_aniso_U_12
_atom_site_aniso_U_13
_atom_site_aniso_U_23
Cr1 .01866(12) .01926(13) .01787(12) .00060(11) .00123(11) -.00015(11)
C1A .0250(8) .0250(9) .0222(8) .0026(8) .0038(7) .0040(8)
O1A .0415(8) .0335(7) .0241(6) -.0022(7) -.0013(6) -.0086(6)
C1B .0217(10) .0284(9) .0214(8) -.0007(8) .0031(7) -.0022(8)
O1B .0342(8) .0358(7) .0326(8) .0070(6) -.0015(6) .0116(6)
C1C .0219(8) .0250(9) .0223(8) -.0026(8) .0047(7) -.0036(8)
O1C .0377(8) .0296(7) .0333(8) .0066(6) .0025(6) .0083(6)
C1D .0291(10) .0228(10) .0185(8) .0006(8) -.0011(8) -.0007(7)
O1D .0289(7) .0413(8) .0338(8) -.0016(6) .0102(6) .0036(6)
C1E .0254(8) .0183(9) .0206(8) .0015(7) -.0039(7) -.0008(7)
O1E .0220(6) .0305(7) .0310(7) .0004(5) .0058(5) -.0025(6)
N1 .0229(8) .0263(8) .0281(8) .0064(7) -.0019(7) -.0058(7)
C1 .0202(8) .0201(9) .0175(8) -.0018(7) .0022(7) .0037(7)
C2 .0279(11) .0266(10) .0333(10) .0050(8) -.0038(8) -.0032(8)
C3 .0421(13) .0421(13) .0461(14) .0149(10) -.0152(10) -.0200(11)
C4 .0280(9) .0280(10) .0249(9) .0003(8) -.0043(8) -.0047(8)

loop_
_atom_type_symbol
_atom_type_description
_atom_type_scat_dispersion_real
_atom_type_scat_dispersion_imag
_atom_type_scat_source
C C .0033 .0016 'International Tables Vol C Tables 4.2.6.8 and 6.1.1.4'
H H .0000 .0000 'International Tables Vol C Tables 4.2.6.8 and 6.1.1.4'
N N .0061 .0033 'International Tables Vol C Tables 4.2.6.8 and 6.1.1.4'
O O .0106 .0060 'International Tables Vol C Tables 4.2.6.8 and 6.1.1.4'
Cr Cr .3209 .6236 'International Tables Vol C Tables 4.2.6.8 and 6.1.1.4'

loop_
_geom_angle_atom_site_label_1
_geom_angle_atom_site_label_2
_geom_angle_atom_site_label_3
_geom_angle
C1A Cr1 C1E 91.26(7)
C1A Cr1 C1C 91.70(8)
C1E Cr1 C1C 89.66(7)
C1A Cr1 C1B 89.18(8)
C1E Cr1 C1B 89.57(7)
C1C Cr1 C1B 178.84(8)
C1A Cr1 C1D 91.49(8)
C1E Cr1 C1D 177.25(8)
C1C Cr1 C1D 90.44(8)
C1B Cr1 C1D 90.29(8)
C1A Cr1 C1 177.43(8)
C1E Cr1 C1 87.27(7)
C1C Cr1 C1 90.39(7)
C1B Cr1 C1 88.71(7)
C1D Cr1 C1 89.98(7)
O1A C1A Cr1 178.78(16)
O1B C1B Cr1 178.80(17)
O1C C1C Cr1 178.81(16)
O1D C1D Cr1 179.44(18)
O1E C1E Cr1 179.41(15)
C1 N1 C4 118.15(15)
C1 N1 H1 121.7(14)
C4 N1 H1 120.1(14)
N1 C1 C2 105.99(15)
N1 C1 Cr1 126.99(13)
C2 C1 Cr1 127.01(12)
C1 C2 C3 107.37(15)
C1 C2 H2A 110.2
C3 C2 H2A 110.2
C1 C2 H2B 110.2
C3 C2 H2B 110.2
H2A C2 H2B 108.5
C2 C3 C4 104.89(16)
C2 C3 H3A 110.8
C4 C3 H3A 110.8
C2 C3 H3B 110.8
C4 C3 H3B 110.8
H3A C3 H3B 108.8
N1 C4 C3 102.31(15)
N1 C4 H4A 111.3
C3 C4 H4A 111.3
N1 C4 H4B 111.3
C3 C4 H4B 111.3
H4A C4 H4B 109.2

loop_
_geom_bond_atom_site_label_1
_geom_bond_atom_site_label_2
_geom_bond_site_symmetry_2
_geom_bond_distance
_geom_bond_publ_flag
Cr1 C1A . 1.8751(19) ?
Cr1 C1E . 1.8892(18) ?
Cr1 C1C . 1.892(2) ?
Cr1 C1B . 1.9069(19) ?
Cr1 C1D . 1.9097(19) ?
Cr1 C1 . 2.0808(18) ?
C1A O1A . 1.148(2) ?
C1B O1B . 1.138(2) ?
C1C O1C . 1.146(2) ?
C1D O1D . 1.140(2) ?
C1E O1E . 1.148(2) ?
N1 C1 . 1.296(2) ?
N1 C4 . 1.475(2) ?
N1 H1 . .862(15) ?
C1 C2 . 1.507(3) ?
C2 C3 . 1.521(3) ?
C2 H2A . .9900 ?
C2 H2B . .9900 ?
C3 C4 . 1.521(3) ?
C3 H3A . .9900 ?
C3 H3B . .9900 ?
C4 H4A . .9900 ?
C4 H4B . .9900 ?

loop_
_geom_torsion_atom_site_label_1
_geom_torsion_atom_site_label_2
_geom_torsion_atom_site_label_3
_geom_torsion_atom_site_label_4
_geom_torsion
C1E Cr1 C1A O1A 90(8)
C1B Cr1 C1A O1A 0(8)
C1D Cr1 C1A O1A -90(8)
C1 Cr1 C1A O1A 35(9)
C1A Cr1 C1B O1B 4(8)
C1E Cr1 C1B O1B -87(8)
C1C Cr1 C1B O1B -136(7)
C1D Cr1 C1B O1B 96(8)
C1A Cr1 C1C O1C -45(8)
C1E Cr1 C1C O1C 46(8)
C1B Cr1 C1C O1C 95(9)
C1D Cr1 C1C O1C -136(8)
C1 Cr1 C1C O1C 134(8)
C1A Cr1 C1D O1D -2E1(2)
C1C Cr1 C1D O1D 7E1(2)
C1B Cr1 C1D O1D -11E1(2)
C1A Cr1 C1E O1E 135(15)
C1C Cr1 C1E O1E 44(15)
C1B Cr1 C1E O1E -135(15)
C1D Cr1 C1E O1E -48(16)
C1 Cr1 C1E O1E -47(15)
C4 N1 C1 C2 -.1(2)
C4 N1 C1 Cr1 -179.01(13)
C1E Cr1 C1 N1 123.34(17)
C1C Cr1 C1 N1 33.70(17)
C1B Cr1 C1 N1 -147.03(17)
C1D Cr1 C1 N1 -56.75(17)
C1A Cr1 C1 C2 -.2(17)
C1E Cr1 C1 C2 -55.34(16)
C1C Cr1 C1 C2 -144.98(16)
C1B Cr1 C1 C2 34.29(16)
C1D Cr1 C1 C2 124.58(16)
N1 C1 C2 C3 7.2(2)
Cr1 C1 C2 C3 -173.85(14)
C1 C2 C3 C4 -11.1(2)
C1 N1 C4 C3 -6.9(2)
C2 C3 C4 N1 10.4(2)
